data_4323228
loop_
_publ_author_name
'Robert T. Jonas'
'T. D. P. Stack'

_publ_contact_author
;
T. D. P. Stack
Department of Chemistry
Stanford University
Stanford, CA 94305
;
_publ_contact_author_email ' STACK@LELAND.STANFORD.EDU '
_publ_contact_author_fax ' (650) 725-0259 '
_publ_contact_author_phone ' (650) 725-8736 '
_publ_section_title
;
 Synthesis and Characterization of a Family of Systematically Varied
 Tris(2-pyridyl)methoxymethane Ligands: Copper(I) and Copper(II) Complexes
;
_journal_name_full 'Inorganic Chemistry'
_journal_page_first 6615
_journal_page_last 6629
_journal_paper_doi 10.1021/ic9713487
_journal_volume 37
_journal_year 1998
_chemical_formula_sum 'C40.5 H39.5 Cu F3 N6 O9.5 S'
_chemical_formula_weight 914.89
_space_group_IT_number 2
_symmetry_cell_setting triclinic
_symmetry_Int_Tables_number 2
_symmetry_space_group_name_Hall '-P 1'
_symmetry_space_group_name_H-M 'P -1'
_cell_angle_alpha 103.11(3)
_cell_angle_beta 110.08(3)
_cell_angle_gamma 102.78(3)
_cell_formula_units_Z 2
_cell_length_a 12.509(4)
_cell_length_b 12.716(4)
_cell_length_c 14.889(5)
_cell_measurement_reflns_used 25
_cell_measurement_temperature 203.2
_cell_measurement_theta_max 18.0
_cell_measurement_theta_min 10.3
_cell_volume 2047.3(14)
_computing_cell_refinement 'MSC/AFC Diffractometer Control'
_computing_data_collection 'MSC/AFC Diffractometer Control'
_computing_data_reduction teXsan
_computing_publication_material teXsan
_computing_structure_refinement teXsan
_computing_structure_solution SAPI91
_diffrn_ambient_temperature 203.2
_diffrn_measurement_device unknown
_diffrn_measurement_method \w
_diffrn_orient_matrix_UB_11 0.03729
_diffrn_orient_matrix_UB_12 -0.02925
_diffrn_orient_matrix_UB_13 0.05598
_diffrn_orient_matrix_UB_21 0.08141
_diffrn_orient_matrix_UB_22 0.05170
_diffrn_orient_matrix_UB_23 0.01501
_diffrn_orient_matrix_UB_31 -0.00974
_diffrn_orient_matrix_UB_32 0.06152
_diffrn_orient_matrix_UB_33 0.04882
_diffrn_radiation_detector 'scintillation counter'
_diffrn_radiation_monochromator graphite
_diffrn_radiation_source 'X-ray tube'
_diffrn_radiation_type 'Mo K\a'
_diffrn_radiation_wavelength 0.7109
_diffrn_reflns_av_R_equivalents 0.02360
_diffrn_reflns_limit_h_max -100
_diffrn_reflns_limit_h_min 100
_diffrn_reflns_limit_k_max -100
_diffrn_reflns_limit_k_min 100
_diffrn_reflns_limit_l_max -100
_diffrn_reflns_limit_l_min 100
_diffrn_reflns_number 7532
_diffrn_reflns_reduction_process 'Lp corrections applied'
_diffrn_reflns_theta_max 24.98
_diffrn_reflns_theta_min 0.00
_diffrn_standards_decay_% -4.51
_diffrn_standards_interval_count 200
_diffrn_standards_number 3
_exptl_absorpt_coefficient_mu 0.663
_exptl_absorpt_correction_type none
_exptl_crystal_colour orange
_exptl_crystal_density_diffrn 1.484
_exptl_crystal_density_meas ?
_exptl_crystal_description prismatic
_exptl_crystal_F_000 945.00
_exptl_crystal_size_max 0.40
_exptl_crystal_size_mid 0.30
_exptl_crystal_size_min 0.30
_refine_diff_density_max 0.71
_refine_diff_density_min -0.63
_refine_ls_extinction_method none
_refine_ls_goodness_of_fit_ref 3.330
_refine_ls_hydrogen_treatment noref
_refine_ls_matrix_type full
_refine_ls_number_constraints 0
_refine_ls_number_parameters 559
_refine_ls_number_reflns 5301
_refine_ls_number_restraints 0
_refine_ls_R_factor_gt 0.0610
_refine_ls_shift/su_max 0.6990
_refine_ls_shift/su_mean 0.0000
_refine_ls_structure_factor_coef F
_refine_ls_weighting_details 'w = 1/[\s^2^(Fo) + 0.00024|Fo|^2^]'
_refine_ls_weighting_scheme sigma
_refine_ls_wR_factor_ref 0.0900
_reflns_number_gt 5301
_reflns_number_total 7176
_reflns_threshold_expression I>3.00\s(I)
_cod_data_source_file ic9713487_07.cif
_cod_data_source_block '_[(L2)2Cu](OTf)0.5(acetone)'
_cod_depositor_comments
;
The following automatic conversions were performed:

'_exptl_crystal_density_meas' value 'not measured' was changed to '?'
- the value is perceived as not measured.

Automatic conversion script
Id: cif_fix_values 3008 2015-01-20 13:52:24Z robertas 
;
_cod_original_cell_volume 2047(2)
_cod_original_sg_symbol_H-M 'P -1 '
_cod_original_formula_sum 'C40.50 H39.50 Cu F3 N6 O9.50 S '
_cod_database_code 4323228

loop_
_symmetry_equiv_pos_as_xyz
'   +x,   +y,   +z'
'   -x,   -y,   -z'

loop_
_atom_site_label
_atom_site_fract_x
_atom_site_fract_y
_atom_site_fract_z
_atom_site_U_iso_or_equiv
_atom_site_occupancy
_atom_site_refinement_flags
_atom_site_adp_type
_atom_site_calc_flag
_atom_site_calc_attached_atom
Cu(1) 0.95797(6) 0.21239(6) 0.24593(5) 0.0245(2) 1.000 . Uani d ?
S(1) 1.5681(2) 0.2587(2) 0.7387(1) 0.0423(5) 1.000 . Uani d ?
F(1) 1.6524(5) 0.1810(4) 0.6085(4) 0.082(2) 1.000 . Uani d ?
F(2) 1.6260(4) 0.0733(4) 0.6931(4) 0.074(2) 1.000 . Uani d ?
F(3) 1.4742(4) 0.0786(4) 0.5773(4) 0.085(2) 1.000 . Uani d ?
O(1) 0.6192(3) 0.2543(4) 0.0320(3) 0.033(1) 1.000 . Uani d ?
O(2) 0.6412(4) 0.3922(4) 0.3830(4) 0.046(1) 1.000 . Uani d ?
O(3) 1.1188(3) 0.4596(3) 0.3204(3) 0.032(1) 1.000 . Uani d ?
O(4) 1.1534(3) 0.0706(3) 0.4816(3) 0.030(1) 1.000 . Uani d ?
O(5) 0.9619(4) -0.2197(4) 0.1163(3) 0.043(1) 1.000 . Uani d ?
O(6) 1.1558(4) 0.2811(3) 0.1693(3) 0.033(1) 1.000 . Uani d ?
O(7) 1.6908(4) 0.3187(5) 0.8099(4) 0.060(2) 1.000 . Uani d ?
O(8) 1.5183(5) 0.3208(5) 0.6766(4) 0.069(2) 1.000 . Uani d ?
O(9) 1.4941(5) 0.1967(5) 0.7777(4) 0.065(2) 1.000 . Uani d ?
O(10) 0.566(2) 0.542(2) 0.114(1) 0.135(7) 0.500 S Uani d ?
N(1) 0.6868(4) 0.3145(4) 0.2499(4) 0.030(1) 1.000 . Uani d ?
N(2) 0.9282(4) 0.3610(4) 0.2107(3) 0.023(1) 1.000 . Uani d ?
N(3) 0.8454(4) 0.1131(4) 0.1033(4) 0.026(1) 1.000 . Uani d ?
N(4) 1.0206(4) -0.0552(4) 0.2510(3) 0.023(1) 1.000 . Uani d ?
N(5) 1.1369(4) 0.2017(4) 0.2847(3) 0.023(1) 1.000 . Uani d ?
N(6) 0.9845(4) 0.2475(4) 0.3918(3) 0.025(1) 1.000 . Uani d ?
C(1) 0.7218(5) 0.2381(5) 0.1019(4) 0.025(2) 1.000 . Uani d ?
C(2) 0.5043(6) 0.1862(6) 0.0144(5) 0.041(2) 1.000 . Uani d ?
C(3) 0.6962(5) 0.2207(5) 0.1922(4) 0.023(2) 1.000 . Uani d ?
C(4) 0.6701(5) 0.1168(5) 0.2058(5) 0.030(2) 1.000 . Uani d ?
C(5) 0.6320(6) 0.1056(6) 0.2816(5) 0.036(2) 1.000 . Uani d ?
C(6) 0.6230(6) 0.1988(6) 0.3417(5) 0.038(2) 1.000 . Uani d ?
C(7) 0.6506(5) 0.3016(5) 0.3219(5) 0.031(2) 1.000 . Uani d ?
C(8) 0.8281(5) 0.3440(5) 0.1305(4) 0.025(2) 1.000 . Uani d ?
C(9) 0.8228(6) 0.4161(6) 0.0721(5) 0.040(2) 1.000 . Uani d ?
C(10) 0.9237(7) 0.5055(6) 0.0983(6) 0.046(2) 1.000 . Uani d ?
C(11) 1.0273(6) 0.5250(5) 0.1807(5) 0.036(2) 1.000 . Uani d ?
C(12) 1.0252(5) 0.4518(5) 0.2359(4) 0.028(2) 1.000 . Uani d ?
C(13) 0.7485(5) 0.1370(5) 0.0472(4) 0.025(2) 1.000 . Uani d ?
C(14) 0.6816(5) 0.0756(5) -0.0547(4) 0.031(2) 1.000 . Uani d ?
C(15) 0.7107(6) -0.0154(5) -0.0991(5) 0.036(2) 1.000 . Uani d ?
C(16) 0.8103(6) -0.0391(5) -0.0427(5) 0.038(2) 1.000 . Uani d ?
C(17) 0.8764(6) 0.0285(5) 0.0573(5) 0.030(2) 1.000 . Uani d ?
C(18) 0.6701(9) 0.4997(7) 0.3663(8) 0.079(3) 1.000 . Uani d ?
C(19) 1.2277(6) 0.5525(5) 0.3575(5) 0.042(2) 1.000 . Uani d ?
C(20) 1.0935(5) 0.1106(5) 0.4024(4) 0.023(2) 1.000 . Uani d ?
C(21) 1.1963(6) -0.0209(5) 0.4543(5) 0.036(2) 1.000 . Uani d ?
C(22) 0.9898(5) 0.0092(5) 0.3171(4) 0.024(2) 1.000 . Uani d ?
C(23) 0.8751(5) -0.0196(5) 0.3152(4) 0.026(2) 1.000 . Uani d ?
C(24) 0.7896(5) -0.1202(5) 0.2418(5) 0.034(2) 1.000 . Uani d ?
C(25) 0.8184(5) -0.1867(5) 0.1758(5) 0.033(2) 1.000 . Uani d ?
C(26) 0.9364(5) -0.1511(5) 0.1843(5) 0.029(2) 1.000 . Uani d ?
C(27) 1.1849(5) 0.1756(4) 0.3701(4) 0.022(1) 1.000 . Uani d ?
C(28) 1.3051(5) 0.2169(5) 0.4314(5) 0.031(2) 1.000 . Uani d ?
C(29) 1.3819(5) 0.2835(6) 0.4030(5) 0.040(2) 1.000 . Uani d ?
C(30) 1.3366(6) 0.3057(6) 0.3140(5) 0.037(2) 1.000 . Uani d ?
C(31) 1.2134(5) 0.2633(5) 0.2572(4) 0.026(2) 1.000 . Uani d ?
C(32) 1.0487(5) 0.1995(4) 0.4529(4) 0.022(1) 1.000 . Uani d ?
C(33) 1.0774(6) 0.2338(5) 0.5555(4) 0.034(2) 1.000 . Uani d ?
C(34) 1.0385(6) 0.3165(6) 0.5974(5) 0.041(2) 1.000 . Uani d ?
C(35) 0.9743(6) 0.3672(5) 0.5355(5) 0.035(2) 1.000 . Uani d ?
C(36) 0.9491(5) 0.3298(5) 0.4340(5) 0.029(2) 1.000 . Uani d ?
C(37) 1.0837(7) -0.1920(6) 0.1284(6) 0.054(2) 1.000 . Uani d ?
C(38) 1.2281(7) 0.3468(6) 0.1311(5) 0.048(2) 1.000 . Uani d ?
C(39) 1.5807(6) 0.1445(6) 0.6506(5) 0.046(2) 1.000 . Uani d ?
C(40) 0.472(2) 0.483(2) 0.031(2) 0.152(9) 1.000 . Uani d ?
C(41) 0.374(1) 0.417(1) 0.014(1) 0.036(4) 0.500 S Uani d ?
H(1) 0.4952 0.1991 0.0762 0.052 1.000 . Uiso c ?
H(2) 0.4449 0.2056 -0.0325 0.052 1.000 . Uiso c ?
H(3) 0.4953 0.1079 -0.0129 0.052 1.000 . Uiso c ?
H(4) 0.6782 0.0535 0.1646 0.037 1.000 . Uiso c ?
H(5) 0.6118 0.0333 0.2910 0.043 1.000 . Uiso c ?
H(6) 0.5987 0.1936 0.3952 0.046 1.000 . Uiso c ?
H(7) 0.7498 0.4032 0.0159 0.048 1.000 . Uiso c ?
H(8) 0.9219 0.5544 0.0581 0.056 1.000 . Uiso c ?
H(9) 1.0984 0.5869 0.1990 0.043 1.000 . Uiso c ?
H(10) 0.6165 0.0960 -0.0935 0.039 1.000 . Uiso c ?
H(11) 0.6619 -0.0615 -0.1677 0.043 1.000 . Uiso c ?
H(12) 0.8323 -0.1010 -0.0722 0.047 1.000 . Uiso c ?
H(13) 0.9474 0.0149 0.0954 0.037 1.000 . Uiso c ?
H(14) 0.7509 0.5220 0.3731 0.094 1.000 . Uiso c ?
H(15) 0.6176 0.4912 0.2989 0.094 1.000 . Uiso c ?
H(16) 0.6600 0.5559 0.4132 0.094 1.000 . Uiso c ?
H(17) 1.2850 0.5481 0.4165 0.050 1.000 . Uiso c ?
H(18) 1.2583 0.5483 0.3068 0.050 1.000 . Uiso c ?
H(19) 1.2120 0.6226 0.3728 0.050 1.000 . Uiso c ?
H(20) 1.1307 -0.0851 0.4052 0.044 1.000 . Uiso c ?
H(21) 1.2529 0.0019 0.4277 0.044 1.000 . Uiso c ?
H(22) 1.2341 -0.0397 0.5131 0.044 1.000 . Uiso c ?
H(23) 0.8561 0.0275 0.3625 0.030 1.000 . Uiso c ?
H(24) 0.7106 -0.1419 0.2387 0.039 1.000 . Uiso c ?
H(25) 0.7600 -0.2550 0.1253 0.038 1.000 . Uiso c ?
H(26) 1.3343 0.1996 0.4919 0.038 1.000 . Uiso c ?
H(27) 1.4661 0.3139 0.4451 0.048 1.000 . Uiso c ?
H(28) 1.3887 0.3495 0.2920 0.045 1.000 . Uiso c ?
H(29) 1.1249 0.2002 0.5975 0.039 1.000 . Uiso c ?
H(30) 1.0542 0.3383 0.6670 0.047 1.000 . Uiso c ?
H(31) 0.9486 0.4273 0.5619 0.042 1.000 . Uiso c ?
H(32) 0.9032 0.3638 0.3909 0.034 1.000 . Uiso c ?
H(33) 1.1325 -0.1933 0.1928 0.066 1.000 . Uiso c ?
H(34) 1.0892 -0.2463 0.0765 0.066 1.000 . Uiso c ?
H(35) 1.1090 -0.1178 0.1244 0.066 1.000 . Uiso c ?
H(36) 1.2821 0.3098 0.1190 0.058 1.000 . Uiso c ?
H(37) 1.1768 0.3527 0.0696 0.058 1.000 . Uiso c ?
H(38) 1.2717 0.4209 0.1795 0.058 1.000 . Uiso c ?
H(39) 0.3349 0.4543 0.0491 0.041 1.000 . Uiso c ?
H(40) 0.3236 0.3869 -0.0565 0.041 1.000 . Uiso c ?
H(41) 0.3861 0.3538 0.0375 0.041 1.000 . Uiso c ?

loop_
_atom_site_aniso_label
_atom_site_aniso_U_11
_atom_site_aniso_U_22
_atom_site_aniso_U_33
_atom_site_aniso_U_12
_atom_site_aniso_U_13
_atom_site_aniso_U_23
Cu(1) 0.0237(4) 0.0242(4) 0.0237(4) 0.0070(3) 0.0074(3) 0.0090(3)
S(1) 0.033(1) 0.051(1) 0.042(1) 0.0104(8) 0.0159(8) 0.0169(9)
F(1) 0.119(4) 0.061(3) 0.094(4) 0.021(3) 0.082(4) 0.024(3)
F(2) 0.072(3) 0.063(3) 0.105(4) 0.038(3) 0.037(3) 0.043(3)
F(3) 0.060(3) 0.068(3) 0.080(4) 0.015(3) -0.001(3) -0.007(3)
O(1) 0.023(2) 0.041(3) 0.036(2) 0.012(2) 0.006(2) 0.020(2)
O(2) 0.048(3) 0.042(3) 0.053(3) 0.013(2) 0.035(3) 0.006(2)
O(3) 0.026(2) 0.029(2) 0.029(2) -0.002(2) 0.009(2) 0.002(2)
O(4) 0.029(2) 0.034(2) 0.038(2) 0.016(2) 0.015(2) 0.022(2)
O(5) 0.041(3) 0.029(2) 0.051(3) 0.008(2) 0.022(2) -0.003(2)
O(6) 0.038(2) 0.036(2) 0.031(2) 0.010(2) 0.020(2) 0.016(2)
O(7) 0.046(3) 0.076(4) 0.041(3) 0.005(3) 0.011(3) 0.010(3)
O(8) 0.080(4) 0.067(4) 0.064(4) 0.041(3) 0.022(3) 0.027(3)
O(9) 0.052(3) 0.077(4) 0.083(4) 0.016(3) 0.045(3) 0.035(3)
O(10) 0.13(2) 0.12(1) 0.11(1) -0.02(1) 0.03(1) 0.02(1)
N(1) 0.018(3) 0.036(3) 0.038(3) 0.006(2) 0.015(2) 0.010(2)
N(2) 0.025(3) 0.021(3) 0.023(3) 0.008(2) 0.011(2) 0.008(2)
N(3) 0.032(3) 0.018(2) 0.028(3) 0.008(2) 0.012(2) 0.009(2)
N(4) 0.024(3) 0.015(2) 0.030(3) 0.006(2) 0.011(2) 0.008(2)
N(5) 0.025(3) 0.022(3) 0.023(3) 0.008(2) 0.012(2) 0.005(2)
N(6) 0.026(3) 0.021(3) 0.023(3) 0.006(2) 0.010(2) 0.003(2)
C(1) 0.023(3) 0.033(3) 0.022(3) 0.011(3) 0.009(3) 0.013(3)
C(2) 0.023(3) 0.058(5) 0.038(4) 0.017(3) 0.006(3) 0.013(3)
C(3) 0.017(3) 0.027(3) 0.022(3) 0.005(2) 0.008(2) 0.008(3)
C(4) 0.024(3) 0.031(3) 0.032(3) 0.006(3) 0.011(3) 0.010(3)
C(5) 0.029(3) 0.041(4) 0.042(4) 0.007(3) 0.018(3) 0.021(3)
C(6) 0.035(4) 0.048(4) 0.042(4) 0.015(3) 0.024(3) 0.020(3)
C(7) 0.025(3) 0.032(4) 0.031(3) 0.006(3) 0.012(3) 0.005(3)
C(8) 0.033(3) 0.020(3) 0.030(3) 0.013(3) 0.020(3) 0.008(3)
C(9) 0.045(4) 0.037(4) 0.032(4) 0.014(3) 0.008(3) 0.015(3)
C(10) 0.059(5) 0.036(4) 0.051(5) 0.009(4) 0.024(4) 0.032(4)
C(11) 0.041(4) 0.024(3) 0.046(4) 0.006(3) 0.019(3) 0.018(3)
C(12) 0.029(3) 0.022(3) 0.034(3) 0.009(3) 0.017(3) 0.007(3)
C(13) 0.021(3) 0.027(3) 0.025(3) 0.003(2) 0.010(3) 0.011(3)
C(14) 0.027(3) 0.037(4) 0.025(3) 0.009(3) 0.008(3) 0.007(3)
C(15) 0.036(4) 0.030(4) 0.028(4) -0.001(3) 0.009(3) 0.001(3)
C(16) 0.055(4) 0.026(3) 0.034(4) 0.011(3) 0.024(3) 0.003(3)
C(17) 0.037(4) 0.025(3) 0.034(4) 0.013(3) 0.018(3) 0.010(3)
C(18) 0.116(8) 0.040(5) 0.116(8) 0.024(5) 0.093(7) 0.018(5)
C(19) 0.038(4) 0.031(4) 0.042(4) -0.007(3) 0.018(3) 0.003(3)
C(20) 0.021(3) 0.027(3) 0.020(3) 0.008(3) 0.007(2) 0.008(3)
C(21) 0.032(4) 0.036(4) 0.051(4) 0.021(3) 0.017(3) 0.026(3)
C(22) 0.025(3) 0.021(3) 0.025(3) 0.008(3) 0.006(3) 0.015(3)
C(23) 0.025(3) 0.027(3) 0.034(3) 0.009(3) 0.014(3) 0.017(3)
C(24) 0.021(3) 0.034(4) 0.049(4) 0.008(3) 0.015(3) 0.019(3)
C(25) 0.030(3) 0.022(3) 0.036(4) -0.002(3) 0.008(3) 0.011(3)
C(26) 0.026(3) 0.026(3) 0.036(4) 0.010(3) 0.011(3) 0.014(3)
C(27) 0.026(3) 0.015(3) 0.026(3) 0.008(2) 0.012(3) 0.008(2)
C(28) 0.026(3) 0.030(3) 0.037(4) 0.010(3) 0.008(3) 0.016(3)
C(29) 0.021(3) 0.045(4) 0.048(4) 0.007(3) 0.010(3) 0.013(3)
C(30) 0.029(4) 0.037(4) 0.045(4) 0.005(3) 0.020(3) 0.010(3)
C(31) 0.030(3) 0.023(3) 0.024(3) 0.003(3) 0.015(3) 0.003(3)
C(32) 0.028(3) 0.017(3) 0.025(3) 0.006(2) 0.014(3) 0.009(2)
C(33) 0.045(4) 0.030(3) 0.026(3) 0.014(3) 0.011(3) 0.012(3)
C(34) 0.059(5) 0.041(4) 0.023(3) 0.012(4) 0.023(3) 0.003(3)
C(35) 0.039(4) 0.027(3) 0.037(4) 0.008(3) 0.021(3) 0.002(3)
C(36) 0.025(3) 0.023(3) 0.038(4) 0.005(3) 0.015(3) 0.007(3)
C(37) 0.049(5) 0.031(4) 0.083(6) 0.007(3) 0.041(4) 0.006(4)
C(38) 0.065(5) 0.040(4) 0.044(4) 0.008(4) 0.032(4) 0.019(3)
C(39) 0.029(4) 0.052(5) 0.048(4) 0.005(3) 0.010(3) 0.020(4)
C(40) 0.23(2) 0.14(1) 0.22(2) 0.12(2) 0.17(2) 0.10(1)
C(41) 0.032(7) 0.027(7) 0.034(7) -0.011(6) 0.019(6) -0.002(6)

loop_
_atom_type_symbol
_atom_type_oxidation_number
_atom_type_number_in_cell
_atom_type_scat_dispersion_real
_atom_type_scat_dispersion_imag
_atom_type_scat_source
C 0 81 0.002 0.002
;International Tables for Crystallography
(1992, Vol. C, Table 6.1.1.2)
;
H 0 79 0.000 0.000
;International Tables for Crystallography
(1992, Vol. C, Table 6.1.1.2)
;
N 0 12 0.004 0.003
;International Tables for Crystallography
(1992, Vol. C, Table 6.1.1.2)
;
O 0 19 0.008 0.006
;International Tables for Crystallography
(1992, Vol. C, Table 6.1.1.2)
;
F 0 6 0.014 0.010
;International Tables for Crystallography
(1992, Vol. C, Table 6.1.1.2)
;
S 0 2 0.110 0.124
;International Tables for Crystallography
(1992, Vol. C, Table 6.1.1.2)
;
Cu 0 2 0.263 1.266
;International Tables for Crystallography
(1992, Vol. C, Tables 4.2.6.8 and 6.1.1.1)
;

loop_
_geom_angle_atom_site_label_1
_geom_angle_atom_site_label_2
_geom_angle_atom_site_label_3
_geom_angle
_geom_angle_site_symmetry_1
_geom_angle_site_symmetry_2
_geom_angle_site_symmetry_3
_geom_angle_publ_flag
N(2) Cu(1) N(3) 90.4(2) . . . ?
N(2) Cu(1) N(5) 117.3(2) . . . ?
N(2) Cu(1) N(6) 104.3(2) . . . ?
N(3) Cu(1) N(5) 111.9(2) . . . ?
N(3) Cu(1) N(6) 144.6(2) . . . ?
N(5) Cu(1) N(6) 90.0(2) . . . ?
O(7) S(1) O(8) 113.4(4) . . . ?
O(7) S(1) O(9) 114.7(3) . . . ?
O(7) S(1) C(39) 103.0(3) . . . ?
O(8) S(1) O(9) 118.3(4) . . . ?
O(8) S(1) C(39) 102.6(4) . . . ?
O(9) S(1) C(39) 101.7(4) . . . ?
C(1) O(1) C(2) 117.6(5) . . . ?
C(7) O(2) C(18) 118.1(7) . . . ?
C(12) O(3) C(19) 118.1(5) . . . ?
C(20) O(4) C(21) 116.9(5) . . . ?
C(26) O(5) C(37) 117.6(4) . . . ?
C(31) O(6) C(38) 117.8(5) . . . ?
C(3) N(1) C(7) 116.8(6) . . . ?
Cu(1) N(2) C(8) 116.9(3) . . . ?
Cu(1) N(2) C(12) 118.1(4) . . . ?
C(8) N(2) C(12) 118.2(6) . . . ?
Cu(1) N(3) C(13) 122.7(4) . . . ?
Cu(1) N(3) C(17) 118.3(4) . . . ?
C(13) N(3) C(17) 118.4(5) . . . ?
C(22) N(4) C(26) 116.8(5) . . . ?
Cu(1) N(5) C(27) 116.2(4) . . . ?
Cu(1) N(5) C(31) 120.3(4) . . . ?
C(27) N(5) C(31) 117.3(5) . . . ?
Cu(1) N(6) C(32) 122.3(4) . . . ?
Cu(1) N(6) C(36) 119.8(4) . . . ?
C(32) N(6) C(36) 117.5(5) . . . ?
O(1) C(1) C(3) 109.0(5) . . . ?
O(1) C(1) C(8) 105.6(5) . . . ?
O(1) C(1) C(13) 109.5(4) . . . ?
C(3) C(1) C(8) 113.9(4) . . . ?
C(3) C(1) C(13) 112.2(5) . . . ?
C(8) C(1) C(13) 106.5(5) . . . ?
O(1) C(2) H(1) 109.6 . . . no
O(1) C(2) H(2) 109.2 . . . no
O(1) C(2) H(3) 109.4 . . . no
H(1) C(2) H(2) 109.6 . . . no
H(1) C(2) H(3) 109.6 . . . no
H(2) C(2) H(3) 109.4 . . . no
N(1) C(3) C(1) 113.7(6) . . . ?
N(1) C(3) C(4) 122.8(6) . . . ?
C(1) C(3) C(4) 123.1(6) . . . ?
C(3) C(4) C(5) 119.2(6) . . . ?
C(3) C(4) H(4) 120.6 . . . no
C(5) C(4) H(4) 120.2 . . . no
C(4) C(5) C(6) 119.4(7) . . . ?
C(4) C(5) H(5) 120.2 . . . no
C(6) C(5) H(5) 120.4 . . . no
C(5) C(6) C(7) 117.5(8) . . . ?
C(5) C(6) H(6) 120.9 . . . no
C(7) C(6) H(6) 121.6 . . . no
O(2) C(7) N(1) 119.7(6) . . . ?
O(2) C(7) C(6) 116.1(7) . . . ?
N(1) C(7) C(6) 124.2(6) . . . ?
N(2) C(8) C(1) 116.8(6) . . . ?
N(2) C(8) C(9) 121.7(5) . . . ?
C(1) C(8) C(9) 121.4(5) . . . ?
C(8) C(9) C(10) 118.4(6) . . . ?
C(8) C(9) H(7) 120.3 . . . no
C(10) C(9) H(7) 121.3 . . . no
C(9) C(10) C(11) 120.8(8) . . . ?
C(9) C(10) H(8) 119.3 . . . no
C(11) C(10) H(8) 119.8 . . . no
C(10) C(11) C(12) 117.5(6) . . . ?
C(10) C(11) H(9) 121.3 . . . no
C(12) C(11) H(9) 121.2 . . . no
O(3) C(12) N(2) 111.4(6) . . . ?
O(3) C(12) C(11) 125.3(5) . . . ?
N(2) C(12) C(11) 123.2(5) . . . ?
N(3) C(13) C(1) 116.2(4) . . . ?
N(3) C(13) C(14) 121.4(6) . . . ?
C(1) C(13) C(14) 122.4(6) . . . ?
C(13) C(14) C(15) 119.2(6) . . . ?
C(13) C(14) H(10) 120.2 . . . no
C(15) C(14) H(10) 120.7 . . . no
C(14) C(15) C(16) 119.6(5) . . . ?
C(14) C(15) H(11) 119.8 . . . no
C(16) C(15) H(11) 120.6 . . . no
C(15) C(16) C(17) 118.2(7) . . . ?
C(15) C(16) H(12) 120.8 . . . no
C(17) C(16) H(12) 121.0 . . . no
N(3) C(17) C(16) 123.0(6) . . . ?
N(3) C(17) H(13) 118.6 . . . no
C(16) C(17) H(13) 118.4 . . . no
O(2) C(18) H(14) 109.5 . . . no
O(2) C(18) H(15) 108.9 . . . no
O(2) C(18) H(16) 110.2 . . . no
H(14) C(18) H(15) 108.7 . . . no
H(14) C(18) H(16) 110.0 . . . no
H(15) C(18) H(16) 109.5 . . . no
O(3) C(19) H(17) 109.5 . . . no
O(3) C(19) H(18) 109.2 . . . no
O(3) C(19) H(19) 109.5 . . . no
H(17) C(19) H(18) 109.5 . . . no
H(17) C(19) H(19) 109.9 . . . no
H(18) C(19) H(19) 109.2 . . . no
O(4) C(20) C(22) 108.5(5) . . . ?
O(4) C(20) C(27) 110.1(5) . . . ?
O(4) C(20) C(32) 104.4(5) . . . ?
C(22) C(20) C(27) 114.9(5) . . . ?
C(22) C(20) C(32) 112.2(5) . . . ?
C(27) C(20) C(32) 106.2(5) . . . ?
O(4) C(21) H(20) 109.3 . . . no
O(4) C(21) H(21) 109.3 . . . no
O(4) C(21) H(22) 108.9 . . . no
H(20) C(21) H(21) 110.1 . . . no
H(20) C(21) H(22) 109.6 . . . no
H(21) C(21) H(22) 109.6 . . . no
N(4) C(22) C(20) 115.4(5) . . . ?
N(4) C(22) C(23) 123.0(4) . . . ?
C(20) C(22) C(23) 121.3(6) . . . ?
C(22) C(23) C(24) 117.6(6) . . . ?
C(22) C(23) H(23) 121.1 . . . no
C(24) C(23) H(23) 121.2 . . . no
C(23) C(24) C(25) 120.5(6) . . . ?
C(23) C(24) H(24) 119.5 . . . no
C(25) C(24) H(24) 120.0 . . . no
C(24) C(25) C(26) 117.6(5) . . . ?
C(24) C(25) H(25) 120.7 . . . no
C(26) C(25) H(25) 121.7 . . . no
O(5) C(26) N(4) 119.6(6) . . . ?
O(5) C(26) C(25) 116.0(4) . . . ?
N(4) C(26) C(25) 124.4(6) . . . ?
N(5) C(27) C(20) 115.6(5) . . . ?
N(5) C(27) C(28) 122.7(6) . . . ?
C(20) C(27) C(28) 121.1(6) . . . ?
C(27) C(28) C(29) 118.7(6) . . . ?
C(27) C(28) H(26) 120.0 . . . no
C(29) C(28) H(26) 121.3 . . . no
C(28) C(29) C(30) 119.7(6) . . . ?
C(28) C(29) H(27) 120.0 . . . no
C(30) C(29) H(27) 120.2 . . . no
C(29) C(30) C(31) 118.2(7) . . . ?
C(29) C(30) H(28) 120.9 . . . no
C(31) C(30) H(28) 120.8 . . . no
O(6) C(31) N(5) 112.2(5) . . . ?
O(6) C(31) C(30) 124.7(7) . . . ?
N(5) C(31) C(30) 123.1(6) . . . ?
N(6) C(32) C(20) 115.8(5) . . . ?
N(6) C(32) C(33) 121.5(6) . . . ?
C(20) C(32) C(33) 122.6(6) . . . ?
C(32) C(33) C(34) 120.3(6) . . . ?
C(32) C(33) H(29) 120.0 . . . no
C(34) C(33) H(29) 119.7 . . . no
C(33) C(34) C(35) 118.4(6) . . . ?
C(33) C(34) H(30) 121.2 . . . no
C(35) C(34) H(30) 120.4 . . . no
C(34) C(35) C(36) 118.6(7) . . . ?
C(34) C(35) H(31) 121.3 . . . no
C(36) C(35) H(31) 120.1 . . . no
N(6) C(36) C(35) 123.6(6) . . . ?
N(6) C(36) H(32) 117.8 . . . no
C(35) C(36) H(32) 118.6 . . . no
O(5) C(37) H(33) 109.0 . . . no
O(5) C(37) H(34) 109.1 . . . no
O(5) C(37) H(35) 109.0 . . . no
H(33) C(37) H(34) 110.0 . . . no
H(33) C(37) H(35) 109.7 . . . no
H(34) C(37) H(35) 110.1 . . . no
O(6) C(38) H(36) 109.3 . . . no
O(6) C(38) H(37) 109.1 . . . no
O(6) C(38) H(38) 109.2 . . . no
H(36) C(38) H(37) 109.7 . . . no
H(36) C(38) H(38) 110.0 . . . no
H(37) C(38) H(38) 109.5 . . . no
S(1) C(39) F(1) 113.1(5) . . . ?
S(1) C(39) F(2) 113.2(6) . . . ?
S(1) C(39) F(3) 111.9(6) . . . ?
F(1) C(39) F(2) 105.0(7) . . . ?
F(1) C(39) F(3) 108.3(7) . . . ?
F(2) C(39) F(3) 104.7(6) . . . ?
O(10) C(40) C(40) 93(2) . . . ?
O(10) C(40) C(41) 132(3) . . . ?
C(40) C(40) C(41) 135(2) 2_665 2_665 2_665 ?
C(40) C(41) H(39) 110.4 . . . no
C(40) C(41) H(40) 110.8 . . . no
C(40) C(41) H(41) 110.1 . . . no
H(39) C(41) H(40) 108.7 . . . no
H(39) C(41) H(41) 108.2 . . . no
H(40) C(41) H(41) 108.5 . . . no

loop_
_geom_bond_atom_site_label_1
_geom_bond_atom_site_label_2
_geom_bond_distance
_geom_bond_site_symmetry_1
_geom_bond_site_symmetry_2
_geom_bond_publ_flag
Cu(1) N(2) 2.147(5) . . ?
Cu(1) N(3) 2.007(4) . . ?
Cu(1) N(5) 2.155(5) . . ?
Cu(1) N(6) 2.006(5) . . ?
S(1) O(7) 1.435(4) . . ?
S(1) O(8) 1.421(7) . . ?
S(1) O(9) 1.438(7) . . ?
S(1) C(39) 1.798(8) . . ?
F(1) C(39) 1.32(1) . . ?
F(2) C(39) 1.34(1) . . ?
F(3) C(39) 1.327(7) . . ?
O(1) C(1) 1.438(7) . . ?
O(1) C(2) 1.404(8) . . ?
O(2) C(7) 1.351(9) . . ?
O(2) C(18) 1.44(1) . . ?
O(3) C(12) 1.358(7) . . ?
O(3) C(19) 1.425(7) . . ?
O(4) C(20) 1.430(8) . . ?
O(4) C(21) 1.421(9) . . ?
O(5) C(26) 1.353(9) . . ?
O(5) C(37) 1.42(1) . . ?
O(6) C(31) 1.357(8) . . ?
O(6) C(38) 1.44(1) . . ?
O(10) C(40) 1.29(2) . . ?
N(1) C(3) 1.357(8) . . ?
N(1) C(7) 1.33(1) . . ?
N(2) C(8) 1.333(7) . . ?
N(2) C(12) 1.348(7) . . ?
N(3) C(13) 1.358(8) . . ?
N(3) C(17) 1.344(9) . . ?
N(4) C(22) 1.350(9) . . ?
N(4) C(26) 1.321(6) . . ?
N(5) C(27) 1.357(8) . . ?
N(5) C(31) 1.334(9) . . ?
N(6) C(32) 1.345(8) . . ?
N(6) C(36) 1.336(9) . . ?
C(1) C(3) 1.54(1) . . ?
C(1) C(8) 1.524(8) . . ?
C(1) C(13) 1.526(9) . . ?
C(2) H(1) 0.95 . . no
C(2) H(2) 0.95 . . no
C(2) H(3) 0.95 . . no
C(3) C(4) 1.367(9) . . ?
C(4) C(5) 1.39(1) . . ?
C(4) H(4) 0.94 . . no
C(5) C(6) 1.37(1) . . ?
C(5) H(5) 0.95 . . no
C(6) C(7) 1.40(1) . . ?
C(6) H(6) 0.95 . . no
C(8) C(9) 1.40(1) . . ?
C(9) C(10) 1.37(1) . . ?
C(9) H(7) 0.95 . . no
C(10) C(11) 1.369(9) . . ?
C(10) H(8) 0.95 . . no
C(11) C(12) 1.38(1) . . ?
C(11) H(9) 0.95 . . no
C(13) C(14) 1.383(7) . . ?
C(14) C(15) 1.38(1) . . ?
C(14) H(10) 0.95 . . no
C(15) C(16) 1.38(1) . . ?
C(15) H(11) 0.95 . . no
C(16) C(17) 1.379(8) . . ?
C(16) H(12) 0.95 . . no
C(17) H(13) 0.95 . . no
C(18) H(14) 0.95 . . no
C(18) H(15) 0.96 . . no
C(18) H(16) 0.94 . . no
C(19) H(17) 0.95 . . no
C(19) H(18) 0.95 . . no
C(19) H(19) 0.95 . . no
C(20) C(22) 1.531(6) . . ?
C(20) C(27) 1.537(9) . . ?
C(20) C(32) 1.531(9) . . ?
C(21) H(20) 0.95 . . no
C(21) H(21) 0.95 . . no
C(21) H(22) 0.95 . . no
C(22) C(23) 1.388(9) . . ?
C(23) C(24) 1.390(7) . . ?
C(23) H(23) 0.95 . . no
C(24) C(25) 1.35(1) . . ?
C(24) H(24) 0.95 . . no
C(25) C(26) 1.40(1) . . ?
C(25) H(25) 0.95 . . no
C(27) C(28) 1.364(7) . . ?
C(28) C(29) 1.38(1) . . ?
C(28) H(26) 0.94 . . no
C(29) C(30) 1.37(1) . . ?
C(29) H(27) 0.95 . . no
C(30) C(31) 1.383(8) . . ?
C(30) H(28) 0.95 . . no
C(32) C(33) 1.381(9) . . ?
C(33) C(34) 1.37(1) . . ?
C(33) H(29) 0.95 . . no
C(34) C(35) 1.38(1) . . ?
C(34) H(30) 0.95 . . no
C(35) C(36) 1.37(1) . . ?
C(35) H(31) 0.95 . . no
C(36) H(32) 0.95 . . no
C(37) H(33) 0.95 . . no
C(37) H(34) 0.94 . . no
C(37) H(35) 0.95 . . no
C(38) H(36) 0.95 . . no
C(38) H(37) 0.95 . . no
C(38) H(38) 0.95 . . no
C(40) C(40) 1.41(6) . . ?
C(40) C(41) 1.23(3) . . ?
C(41) H(39) 0.96 . . no
C(41) H(40) 0.95 . . no
C(41) H(41) 0.96 . . no

loop_
_geom_torsion_atom_site_label_1
_geom_torsion_atom_site_label_2
_geom_torsion_atom_site_label_3
_geom_torsion_atom_site_label_4
_geom_torsion_site_symmetry_1
_geom_torsion_site_symmetry_2
_geom_torsion_site_symmetry_3
_geom_torsion_site_symmetry_4
_geom_torsion
_geom_torsion_publ_flag
Cu(1) N(2) C(8) C(1) . . . . 27.0(8) no
Cu(1) N(2) C(8) C(9) . . . . -149.6(6) no
Cu(1) N(2) C(12) O(3) . . . . -31.3(7) no
Cu(1) N(2) C(12) C(11) . . . . 147.8(6) no
Cu(1) N(3) C(13) C(1) . . . . -5.8(8) no
Cu(1) N(3) C(13) C(14) . . . . 171.6(5) no
Cu(1) N(3) C(17) C(16) . . . . -175.0(6) no
Cu(1) N(5) C(27) C(20) . . . . 24.2(6) no
Cu(1) N(5) C(27) C(28) . . . . -147.2(5) no
Cu(1) N(5) C(31) O(6) . . . . -30.7(6) no
Cu(1) N(5) C(31) C(30) . . . . 147.8(6) no
Cu(1) N(6) C(32) C(20) . . . . -3.8(6) no
Cu(1) N(6) C(32) C(33) . . . . 172.7(4) no
Cu(1) N(6) C(36) C(35) . . . . -173.3(5) no
F(1) C(39) S(1) O(7) . . . . -57.0(6) no
F(1) C(39) S(1) O(8) . . . . 61.0(6) no
F(1) C(39) S(1) O(9) . . . . -176.1(5) no
F(2) C(39) S(1) O(7) . . . . 62.3(6) no
F(2) C(39) S(1) O(8) . . . . -179.7(5) no
F(2) C(39) S(1) O(9) . . . . -56.8(6) no
F(3) C(39) S(1) O(7) . . . . -179.7(6) no
F(3) C(39) S(1) O(8) . . . . -61.6(7) no
F(3) C(39) S(1) O(9) . . . . 61.2(7) no
O(1) C(1) C(3) N(1) . . . . -66.3(5) no
O(1) C(1) C(3) C(4) . . . . 105.8(6) no
O(1) C(1) C(8) N(2) . . . . 165.9(6) no
O(1) C(1) C(8) C(9) . . . . -17.5(9) no
O(1) C(1) C(13) N(3) . . . . 178.4(5) no
O(1) C(1) C(13) C(14) . . . . 1.1(9) no
O(2) C(7) N(1) C(3) . . . . 179.0(5) no
O(2) C(7) C(6) C(5) . . . . -179.7(5) no
O(3) C(12) N(2) C(8) . . . . 178.3(6) no
O(3) C(12) C(11) C(10) . . . . -178.8(7) no
O(4) C(20) C(22) N(4) . . . . -83.4(7) no
O(4) C(20) C(22) C(23) . . . . 90.5(7) no
O(4) C(20) C(27) N(5) . . . . 169.8(5) no
O(4) C(20) C(27) C(28) . . . . -18.8(8) no
O(4) C(20) C(32) N(6) . . . . -177.7(4) no
O(4) C(20) C(32) C(33) . . . . 5.8(7) no
O(5) C(26) N(4) C(22) . . . . -179.6(6) no
O(5) C(26) C(25) C(24) . . . . -179.7(7) no
O(6) C(31) N(5) C(27) . . . . 178.0(5) no
O(6) C(31) C(30) C(29) . . . . 178.1(6) no
O(10) C(40) C(40) O(10) . . . . -180.0000 no
O(10) C(40) C(40) C(41) . . . . -5(5) no
N(1) C(3) C(1) C(8) . . . . 51.4(7) no
N(1) C(3) C(1) C(13) . . . . 172.3(4) no
N(1) C(3) C(4) C(5) . . . . 0.1(8) no
N(1) C(7) O(2) C(18) . . . . 0.6(8) no
N(1) C(7) C(6) C(5) . . . . -1.2(9) no
N(2) Cu(1) N(3) C(13) . . . . -32.2(5) no
N(2) Cu(1) N(3) C(17) . . . . 138.7(5) no
N(2) Cu(1) N(5) C(27) . . . . 130.8(3) no
N(2) Cu(1) N(5) C(31) . . . . -20.7(4) no
N(2) Cu(1) N(6) C(32) . . . . -154.4(4) no
N(2) Cu(1) N(6) C(36) . . . . 18.3(4) no
N(2) C(8) C(1) C(3) . . . . 46.3(8) no
N(2) C(8) C(1) C(13) . . . . -77.8(7) no
N(2) C(8) C(9) C(10) . . . . 0(1) no
N(2) C(12) O(3) C(19) . . . . -179.2(6) no
N(2) C(12) C(11) C(10) . . . . 2(1) no
N(3) Cu(1) N(2) C(8) . . . . 21.0(5) no
N(3) Cu(1) N(2) C(12) . . . . -129.7(5) no
N(3) Cu(1) N(5) C(27) . . . . -126.7(4) no
N(3) Cu(1) N(5) C(31) . . . . 81.7(4) no
N(3) Cu(1) N(6) C(32) . . . . 93.9(5) no
N(3) Cu(1) N(6) C(36) . . . . -93.4(5) no
N(3) C(13) C(1) C(3) . . . . -60.5(7) no
N(3) C(13) C(1) C(8) . . . . 64.7(7) no
N(3) C(13) C(14) C(15) . . . . 3(1) no
N(3) C(17) C(16) C(15) . . . . 3(1) no
N(4) C(22) C(20) C(27) . . . . 40.4(8) no
N(4) C(22) C(20) C(32) . . . . 161.8(6) no
N(4) C(22) C(23) C(24) . . . . 1(1) no
N(4) C(26) O(5) C(37) . . . . 8(1) no
N(4) C(26) C(25) C(24) . . . . -2(1) no
N(5) Cu(1) N(2) C(8) . . . . 136.0(5) no
N(5) Cu(1) N(2) C(12) . . . . -14.7(5) no
N(5) Cu(1) N(3) C(13) . . . . -152.1(5) no
N(5) Cu(1) N(3) C(17) . . . . 18.9(6) no
N(5) Cu(1) N(6) C(32) . . . . -36.1(4) no
N(5) Cu(1) N(6) C(36) . . . . 136.6(4) no
N(5) C(27) C(20) C(22) . . . . 46.8(8) no
N(5) C(27) C(20) C(32) . . . . -77.8(5) no
N(5) C(27) C(28) C(29) . . . . -3(1) no
N(5) C(31) O(6) C(38) . . . . 179.8(6) no
N(5) C(31) C(30) C(29) . . . . -0(1) no
N(6) Cu(1) N(2) C(8) . . . . -126.4(5) no
N(6) Cu(1) N(2) C(12) . . . . 82.9(5) no
N(6) Cu(1) N(3) C(13) . . . . 83.5(6) no
N(6) Cu(1) N(3) C(17) . . . . -105.5(6) no
N(6) Cu(1) N(5) C(27) . . . . 24.7(4) no
N(6) Cu(1) N(5) C(31) . . . . -126.8(4) no
N(6) C(32) C(20) C(22) . . . . -60.4(7) no
N(6) C(32) C(20) C(27) . . . . 65.9(5) no
N(6) C(32) C(33) C(34) . . . . 1.5(9) no
N(6) C(36) C(35) C(34) . . . . -1(1) no
C(1) C(3) N(1) C(7) . . . . 172.2(4) no
C(1) C(3) C(4) C(5) . . . . -171.2(5) no
C(1) C(8) N(2) C(12) . . . . 177.8(6) no
C(1) C(8) C(9) C(10) . . . . -176.0(7) no
C(1) C(13) N(3) C(17) . . . . -176.7(6) no
C(1) C(13) C(14) C(15) . . . . -179.7(6) no
C(2) O(1) C(1) C(3) . . . . -40.2(7) no
C(2) O(1) C(1) C(8) . . . . -163.0(5) no
C(2) O(1) C(1) C(13) . . . . 82.8(7) no
C(3) N(1) C(7) C(6) . . . . 0.5(8) no
C(3) C(1) C(8) C(9) . . . . -137.1(7) no
C(3) C(1) C(13) C(14) . . . . 122.2(6) no
C(3) C(4) C(5) C(6) . . . . -0.9(8) no
C(4) C(3) N(1) C(7) . . . . 0.1(7) no
C(4) C(3) C(1) C(8) . . . . -136.6(6) no
C(4) C(3) C(1) C(13) . . . . -15.6(7) no
C(4) C(5) C(6) C(7) . . . . 1.3(9) no
C(6) C(7) O(2) C(18) . . . . 179.3(6) no
C(8) N(2) C(12) C(11) . . . . -3(1) no
C(8) C(1) C(13) C(14) . . . . -112.6(7) no
C(8) C(9) C(10) C(11) . . . . -1(1) no
C(9) C(8) N(2) C(12) . . . . 1(1) no
C(9) C(8) C(1) C(13) . . . . 98.9(8) no
C(9) C(10) C(11) C(12) . . . . -0(1) no
C(11) C(12) O(3) C(19) . . . . 2(1) no
C(13) N(3) C(17) C(16) . . . . -4(1) no
C(13) C(14) C(15) C(16) . . . . -4(1) no
C(14) C(13) N(3) C(17) . . . . 1(1) no
C(14) C(15) C(16) C(17) . . . . 1(1) no
C(20) C(22) N(4) C(26) . . . . 171.8(6) no
C(20) C(22) C(23) C(24) . . . . -172.8(6) no
C(20) C(27) N(5) C(31) . . . . 176.6(5) no
C(20) C(27) C(28) C(29) . . . . -174.1(6) no
C(20) C(32) N(6) C(36) . . . . -176.6(5) no
C(20) C(32) C(33) C(34) . . . . 177.7(6) no
C(21) O(4) C(20) C(22) . . . . 55.2(7) no
C(21) O(4) C(20) C(27) . . . . -71.5(6) no
C(21) O(4) C(20) C(32) . . . . 174.9(4) no
C(22) N(4) C(26) C(25) . . . . 3(1) no
C(22) C(20) C(27) C(28) . . . . -141.7(6) no
C(22) C(20) C(32) C(33) . . . . 123.2(6) no
C(22) C(23) C(24) C(25) . . . . 0(1) no
C(23) C(22) N(4) C(26) . . . . -2(1) no
C(23) C(22) C(20) C(27) . . . . -145.7(6) no
C(23) C(22) C(20) C(32) . . . . -24.3(9) no
C(23) C(24) C(25) C(26) . . . . 0(1) no
C(25) C(26) O(5) C(37) . . . . -174.3(7) no
C(27) N(5) C(31) C(30) . . . . -3.5(9) no
C(27) C(20) C(32) C(33) . . . . -110.5(6) no
C(27) C(28) C(29) C(30) . . . . -1(1) no
C(28) C(27) N(5) C(31) . . . . 5.3(9) no
C(28) C(27) C(20) C(32) . . . . 93.7(7) no
C(28) C(29) C(30) C(31) . . . . 2(1) no
C(30) C(31) O(6) C(38) . . . . 1.4(9) no
C(32) N(6) C(36) C(35) . . . . -0.2(9) no
C(32) C(33) C(34) C(35) . . . . -2(1) no
C(33) C(32) N(6) C(36) . . . . -0.2(8) no
C(33) C(34) C(35) C(36) . . . . 2(1) no
C(41) C(40) C(40) C(41) . . . . -180.0000 no
